data_2243223
loop_
_publ_author_name
'Saber, Asmaa'
'Sebbar, Nada Kheira'
'H\"okelek, Tuncer'
'Labd Taha, Mohamed'
'Mague, Joel T.'
'Hamou Ahabchane, Noureddine'
'Essassi, El Mokhtar'

_publ_section_title
;
 Crystal structure, Hirshfeld surface analysis and DFT studies of
 1-benzyl-3-[(1-benzyl-1<i>H</i>-1,2,3-triazol-5-yl)methyl]-2,3-dihydro-1<i>H</i>-1,3-benzodiazol-2-one
 monohydrate
;
_journal_coeditor_code LH5940
_journal_issue 1
_journal_name_full 'Acta Crystallographica Section E'
_journal_page_first 95
_journal_page_last 101
_journal_paper_doi 10.1107/S2056989019016876
_journal_volume 76
_journal_year 2020
_chemical_formula_iupac 'C24 H21 N5 O, H2 O'
_chemical_formula_moiety 'C24 H21 N5 O, H2 O'
_chemical_formula_sum 'C24 H23 N5 O2'
_chemical_formula_weight 413.47
_chemical_name_systematic
'1-Benzyl-3-[(1-benzyl-1<i>H</i>-1,2,3-triazol-5-yl)methyl]-2,3-dihydro-1<i>H</i>-1,3-benzodiazol-2-one monohydrate'
_space_group_crystal_system monoclinic
_space_group_IT_number 14
_space_group_name_Hall '-P 2ybc'
_space_group_name_H-M_alt 'P 1 21/c 1'
_atom_sites_solution_hydrogens mixed
_atom_sites_solution_primary direct
_atom_sites_solution_secondary difmap
_audit_creation_method SHELXL-2018/1
_cell_angle_alpha 90
_cell_angle_beta 112.6540(10)
_cell_angle_gamma 90
_cell_formula_units_Z 4
_cell_length_a 9.0872(2)
_cell_length_b 21.1012(4)
_cell_length_c 11.7134(2)
_cell_measurement_reflns_used 9060
_cell_measurement_temperature 150(2)
_cell_measurement_theta_max 70.1528
_cell_measurement_theta_min 4.1903
_cell_volume 2072.77(7)
_computing_cell_refinement
;
SAINT (Bruker, 2016)
;
_computing_data_collection
;
APEX3 (Bruker, 2016)
;
_computing_data_reduction
;
SAINT (Bruker, 2016
;
_computing_molecular_graphics
;
DIAMOND (Brandenburg & Putz, 2012)
;
_computing_publication_material
;
SHELXL2018 (Sheldrick, 2015b)
;
_computing_structure_refinement
;
SHELXL2018 (Sheldrick, 2015b)
;
_computing_structure_solution
;
SHELXT2014 (Sheldrick, 2015a)
;
_diffrn_ambient_temperature 150(2)
_diffrn_detector_area_resol_mean 10.4167
_diffrn_measured_fraction_theta_full 0.990
_diffrn_measured_fraction_theta_max 0.986
_diffrn_measurement_device_type 'Bruker D8 VENTURE PHOTON 100 CMOS'
_diffrn_measurement_method '\w scans'
_diffrn_radiation_monochromator mirror
_diffrn_radiation_type CuK\a
_diffrn_radiation_wavelength 1.54178
_diffrn_reflns_av_R_equivalents 0.0572
_diffrn_reflns_av_unetI/netI 0.0472
_diffrn_reflns_limit_h_max 10
_diffrn_reflns_limit_h_min -11
_diffrn_reflns_limit_k_max 25
_diffrn_reflns_limit_k_min -24
_diffrn_reflns_limit_l_max 13
_diffrn_reflns_limit_l_min -14
_diffrn_reflns_number 15080
_diffrn_reflns_theta_full 69.000
_diffrn_reflns_theta_max 70.205
_diffrn_reflns_theta_min 4.190
_diffrn_source 'INCOATEC I\mS micro--focus source'
_exptl_absorpt_coefficient_mu 0.704
_exptl_absorpt_correction_T_max 0.99
_exptl_absorpt_correction_T_min 0.85
_exptl_absorpt_correction_type multi-scan
_exptl_absorpt_process_details
;
(<i>SADABS</i>; Krause <i>et al.</i>,  2015)
;
_exptl_crystal_colour colourless
_exptl_crystal_density_diffrn 1.325
_exptl_crystal_density_method 'not measured'
_exptl_crystal_description plate
_exptl_crystal_F_000 872
_exptl_crystal_size_max 0.177
_exptl_crystal_size_mid 0.076
_exptl_crystal_size_min 0.012
_refine_diff_density_max 0.220
_refine_diff_density_min -0.215
_refine_ls_extinction_method none
_refine_ls_goodness_of_fit_ref 1.056
_refine_ls_hydrogen_treatment constr
_refine_ls_matrix_type full
_refine_ls_number_parameters 280
_refine_ls_number_reflns 3887
_refine_ls_number_restraints 0
_refine_ls_restrained_S_all 1.056
_refine_ls_R_factor_all 0.0682
_refine_ls_R_factor_gt 0.0475
_refine_ls_shift/su_max 0.000
_refine_ls_shift/su_mean 0.000
_refine_ls_structure_factor_coef Fsqd
_refine_ls_weighting_details 'w=1/[\s^2^(Fo^2^)+(0.0367P)^2^+0.9010P] where P=(Fo^2^+2Fc^2^)/3'
_refine_ls_weighting_scheme calc
_refine_ls_wR_factor_gt 0.1018
_refine_ls_wR_factor_ref 0.1126
_reflns_number_gt 2909
_reflns_number_total 3887
_reflns_threshold_expression 'I > 2\s(I)'
_cod_data_source_file lh5940sup1.cif
_cod_data_source_block I
_cod_original_sg_symbol_H-M 'P 21/c'
_cod_database_code 2243223
_shelx_space_group_comment
;
The symmetry employed for this shelxl refinement is uniquely defined
by the following loop, which should always be used as a source of
symmetry information in preference to the above space-group names.
They are only intended as comments.
;
_shelx_estimated_absorpt_t_min 0.886
_shelx_estimated_absorpt_t_max 0.992

loop_
_space_group_symop_operation_xyz
'x, y, z'
'-x, y+1/2, -z+1/2'
'-x, -y, -z'
'x, -y-1/2, z-1/2'

loop_
_atom_site_type_symbol
_atom_site_label
_atom_site_fract_x
_atom_site_fract_y
_atom_site_fract_z
_atom_site_U_iso_or_equiv
_atom_site_adp_type
_atom_site_calc_flag
_atom_site_occupancy
O O1 0.85567(15) 0.39779(7) 0.93327(13) 0.0375(4) Uani d 1
N N1 0.58475(17) 0.39409(7) 0.89638(14) 0.0267(3) Uani d 1
N N2 0.68572(18) 0.48484(7) 0.86568(14) 0.0278(3) Uani d 1
N N3 0.3094(2) 0.22818(9) 0.68794(17) 0.0426(5) Uani d 1
N N4 0.4467(2) 0.21861(8) 0.67770(16) 0.0378(4) Uani d 1
N N5 0.55663(19) 0.25352(8) 0.76599(15) 0.0300(4) Uani d 1
C C1 0.5258(2) 0.49606(9) 0.84381(16) 0.0274(4) Uani d 1
C C2 0.4364(2) 0.55101(10) 0.81370(18) 0.0350(5) Uani d 1
H H2 0.480398 0.590041 0.801540 0.042 Uiso calc 1
C C3 0.2785(3) 0.54622(11) 0.80211(19) 0.0411(5) Uani d 1
H H3 0.213195 0.583008 0.781973 0.049 Uiso calc 1
C C4 0.2141(2) 0.48927(12) 0.8192(2) 0.0416(5) Uani d 1
H H4 0.105243 0.487817 0.808961 0.050 Uiso calc 1
C C5 0.3051(2) 0.43389(11) 0.85099(18) 0.0342(5) Uani d 1
H H5 0.261424 0.394902 0.863712 0.041 Uiso calc 1
C C6 0.4618(2) 0.43874(9) 0.86300(16) 0.0263(4) Uani d 1
C C7 0.7242(2) 0.42276(9) 0.90173(17) 0.0275(4) Uani d 1
C C8 0.5772(2) 0.32986(9) 0.93828(18) 0.0307(4) Uani d 1
H H8A 0.523147 0.330364 0.997257 0.037 Uiso calc 1
H H8B 0.686995 0.313896 0.982830 0.037 Uiso calc 1
C C9 0.4903(2) 0.28571(9) 0.83436(17) 0.0288(4) Uani d 1
C C10 0.3330(2) 0.26854(10) 0.7837(2) 0.0381(5) Uani d 1
H H10 0.252957 0.282630 0.811211 0.046 Uiso calc 1
C C11 0.7188(2) 0.25400(10) 0.77111(19) 0.0337(5) Uani d 1
H H11A 0.752881 0.209810 0.766704 0.040 Uiso calc 1
H H11B 0.790188 0.271831 0.851613 0.040 Uiso calc 1
C C12 0.7378(2) 0.29187(9) 0.66852(17) 0.0303(4) Uani d 1
C C13 0.6180(3) 0.32884(10) 0.58683(19) 0.0372(5) Uani d 1
H H13 0.516342 0.330255 0.592204 0.045 Uiso calc 1
C C14 0.6458(3) 0.36398(11) 0.4968(2) 0.0439(5) Uani d 1
H H14 0.562951 0.389101 0.440157 0.053 Uiso calc 1
C C15 0.7931(3) 0.36233(12) 0.4897(2) 0.0499(6) Uani d 1
H H15 0.813571 0.387548 0.430265 0.060 Uiso calc 1
C C16 0.9119(3) 0.32390(14) 0.5694(2) 0.0531(7) Uani d 1
H H16 1.012885 0.321923 0.563017 0.064 Uiso calc 1
C C17 0.8840(3) 0.28853(12) 0.6578(2) 0.0439(6) Uani d 1
H H17 0.965324 0.261779 0.711555 0.053 Uiso calc 1
C C18 0.8011(2) 0.53227(10) 0.86554(18) 0.0336(5) Uani d 1
H H18A 0.909556 0.515338 0.911413 0.040 Uiso calc 1
H H18B 0.787800 0.570113 0.910627 0.040 Uiso calc 1
C C19 0.7883(2) 0.55247(9) 0.73841(17) 0.0280(4) Uani d 1
C C20 0.7223(3) 0.51411(11) 0.6354(2) 0.0435(5) Uani d 1
H H20 0.679963 0.473924 0.643246 0.052 Uiso calc 1
C C21 0.7171(3) 0.53360(12) 0.5208(2) 0.0493(6) Uani d 1
H H21 0.671787 0.506684 0.450937 0.059 Uiso calc 1
C C22 0.7773(3) 0.59167(12) 0.5081(2) 0.0430(5) Uani d 1
H H22 0.772714 0.605182 0.429394 0.052 Uiso calc 1
C C23 0.8446(3) 0.63033(11) 0.6103(2) 0.0432(5) Uani d 1
H H23 0.886487 0.670536 0.602007 0.052 Uiso calc 1
C C24 0.8509(2) 0.61052(10) 0.7246(2) 0.0357(5) Uani d 1
H H24 0.898875 0.637078 0.794666 0.043 Uiso calc 1
O O2 0.10404(17) 0.18802(8) 0.44186(14) 0.0478(4) Uani d 1
H H2A 0.155922 0.195519 0.520249 0.072 Uiso d 1
H H2B 0.031707 0.160858 0.441258 0.072 Uiso d 1

loop_
_atom_site_aniso_label
_atom_site_aniso_U_11
_atom_site_aniso_U_22
_atom_site_aniso_U_33
_atom_site_aniso_U_12
_atom_site_aniso_U_13
_atom_site_aniso_U_23
O1 0.0242(7) 0.0395(9) 0.0441(8) 0.0055(6) 0.0078(6) -0.0002(7)
N1 0.0247(8) 0.0244(8) 0.0286(8) 0.0013(6) 0.0077(6) -0.0006(6)
N2 0.0259(8) 0.0263(9) 0.0283(8) -0.0016(7) 0.0072(6) 0.0013(7)
N3 0.0363(9) 0.0486(12) 0.0454(11) -0.0144(9) 0.0184(8) -0.0126(9)
N4 0.0385(9) 0.0358(10) 0.0409(10) -0.0099(8) 0.0174(8) -0.0081(8)
N5 0.0306(8) 0.0291(9) 0.0316(9) -0.0037(7) 0.0132(7) -0.0018(7)
C1 0.0267(9) 0.0319(11) 0.0206(9) 0.0029(8) 0.0059(7) -0.0007(7)
C2 0.0430(11) 0.0328(12) 0.0277(10) 0.0085(9) 0.0120(9) 0.0036(8)
C3 0.0438(12) 0.0442(14) 0.0339(11) 0.0195(10) 0.0134(9) 0.0054(9)
C4 0.0303(10) 0.0591(15) 0.0360(12) 0.0118(10) 0.0132(9) 0.0009(10)
C5 0.0302(10) 0.0429(13) 0.0311(10) 0.0015(9) 0.0135(8) -0.0007(9)
C6 0.0255(9) 0.0303(11) 0.0215(9) 0.0024(8) 0.0071(7) -0.0011(8)
C7 0.0232(9) 0.0302(10) 0.0252(9) -0.0006(8) 0.0050(7) -0.0023(8)
C8 0.0345(10) 0.0279(11) 0.0280(10) 0.0011(8) 0.0101(8) 0.0026(8)
C9 0.0309(9) 0.0272(10) 0.0297(10) -0.0018(8) 0.0132(8) 0.0019(8)
C10 0.0350(11) 0.0409(13) 0.0416(12) -0.0073(9) 0.0182(9) -0.0083(10)
C11 0.0288(10) 0.0375(12) 0.0362(11) 0.0025(9) 0.0138(8) 0.0018(9)
C12 0.0303(10) 0.0318(11) 0.0283(10) -0.0052(8) 0.0108(8) -0.0047(8)
C13 0.0401(11) 0.0333(12) 0.0401(12) 0.0026(9) 0.0177(9) 0.0022(9)
C14 0.0584(14) 0.0363(13) 0.0350(12) 0.0035(11) 0.0159(10) 0.0016(9)
C15 0.0679(16) 0.0510(15) 0.0377(13) -0.0150(13) 0.0279(12) -0.0003(11)
C16 0.0404(12) 0.0785(19) 0.0447(14) -0.0136(13) 0.0211(11) 0.0002(13)
C17 0.0313(10) 0.0601(16) 0.0386(12) -0.0021(10) 0.0115(9) 0.0025(11)
C18 0.0328(10) 0.0340(11) 0.0296(10) -0.0092(9) 0.0070(8) -0.0023(9)
C19 0.0240(9) 0.0285(10) 0.0309(10) -0.0005(8) 0.0099(7) -0.0008(8)
C20 0.0551(14) 0.0388(13) 0.0352(12) -0.0153(11) 0.0159(10) -0.0061(10)
C21 0.0625(15) 0.0503(15) 0.0340(12) -0.0167(12) 0.0173(11) -0.0101(11)
C22 0.0454(12) 0.0512(15) 0.0351(12) -0.0047(11) 0.0188(10) 0.0023(10)
C23 0.0494(13) 0.0384(13) 0.0491(13) -0.0075(10) 0.0272(11) 0.0008(10)
C24 0.0376(11) 0.0323(11) 0.0393(12) -0.0052(9) 0.0171(9) -0.0062(9)
O2 0.0397(8) 0.0618(11) 0.0395(9) -0.0154(8) 0.0128(7) 0.0018(8)

loop_
_atom_type_symbol
_atom_type_description
_atom_type_scat_dispersion_real
_atom_type_scat_dispersion_imag
_atom_type_scat_source
C C 0.0181 0.0091 'International Tables Vol C Tables 4.2.6.8 and 6.1.1.4'
H H 0.0000 0.0000 'International Tables Vol C Tables 4.2.6.8 and 6.1.1.4'
N N 0.0311 0.0180 'International Tables Vol C Tables 4.2.6.8 and 6.1.1.4'
O O 0.0492 0.0322 'International Tables Vol C Tables 4.2.6.8 and 6.1.1.4'

loop_
_geom_angle_atom_site_label_1
_geom_angle_atom_site_label_2
_geom_angle_atom_site_label_3
_geom_angle
C7 N1 C6 109.72(15)
C7 N1 C8 123.68(15)
C6 N1 C8 125.96(15)
C7 N2 C1 109.90(15)
C7 N2 C18 123.91(16)
C1 N2 C18 125.82(16)
N4 N3 C10 108.55(17)
N3 N4 N5 107.17(16)
N4 N5 C9 111.14(15)
N4 N5 C11 118.44(16)
C9 N5 C11 130.35(17)
C2 C1 N2 131.12(19)
C2 C1 C6 121.84(18)
N2 C1 C6 106.99(16)
C1 C2 C3 116.5(2)
C1 C2 H2 121.7
C3 C2 H2 121.7
C4 C3 C2 121.7(2)
C4 C3 H3 119.1
C2 C3 H3 119.1
C3 C4 C5 121.65(19)
C3 C4 H4 119.2
C5 C4 H4 119.2
C6 C5 C4 116.6(2)
C6 C5 H5 121.7
C4 C5 H5 121.7
C5 C6 C1 121.66(18)
C5 C6 N1 131.39(18)
C1 C6 N1 106.93(15)
O1 C7 N2 127.11(18)
O1 C7 N1 126.52(18)
N2 C7 N1 106.37(15)
N1 C8 C9 112.68(15)
N1 C8 H8A 109.1
C9 C8 H8A 109.1
N1 C8 H8B 109.1
C9 C8 H8B 109.1
H8A C8 H8B 107.8
N5 C9 C10 103.82(17)
N5 C9 C8 125.29(17)
C10 C9 C8 130.88(18)
N3 C10 C9 109.31(18)
N3 C10 H10 125.3
C9 C10 H10 125.3
N5 C11 C12 113.37(16)
N5 C11 H11A 108.9
C12 C11 H11A 108.9
N5 C11 H11B 108.9
C12 C11 H11B 108.9
H11A C11 H11B 107.7
C13 C12 C17 119.63(19)
C13 C12 C11 123.39(18)
C17 C12 C11 116.99(18)
C12 C13 C14 120.1(2)
C12 C13 H13 119.9
C14 C13 H13 119.9
C15 C14 C13 119.9(2)
C15 C14 H14 120.1
C13 C14 H14 120.1
C14 C15 C16 120.0(2)
C14 C15 H15 120.0
C16 C15 H15 120.0
C17 C16 C15 120.2(2)
C17 C16 H16 119.9
C15 C16 H16 119.9
C16 C17 C12 120.1(2)
C16 C17 H17 119.9
C12 C17 H17 119.9
N2 C18 C19 114.52(15)
N2 C18 H18A 108.6
C19 C18 H18A 108.6
N2 C18 H18B 108.6
C19 C18 H18B 108.6
H18A C18 H18B 107.6
C20 C19 C24 118.34(19)
C20 C19 C18 122.54(18)
C24 C19 C18 119.06(17)
C19 C20 C21 120.8(2)
C19 C20 H20 119.6
C21 C20 H20 119.6
C22 C21 C20 120.2(2)
C22 C21 H21 119.9
C20 C21 H21 119.9
C21 C22 C23 119.6(2)
C21 C22 H22 120.2
C23 C22 H22 120.2
C22 C23 C24 120.0(2)
C22 C23 H23 120.0
C24 C23 H23 120.0
C23 C24 C19 121.0(2)
C23 C24 H24 119.5
C19 C24 H24 119.5
H2A O2 H2B 103.2

loop_
_geom_bond_atom_site_label_1
_geom_bond_atom_site_label_2
_geom_bond_distance
O1 C7 1.225(2)
N1 C7 1.384(2)
N1 C6 1.397(2)
N1 C8 1.452(2)
N2 C7 1.379(2)
N2 C1 1.395(2)
N2 C18 1.450(2)
N3 N4 1.314(2)
N3 C10 1.358(3)
N4 N5 1.347(2)
N5 C9 1.356(2)
N5 C11 1.452(2)
C1 C2 1.381(3)
C1 C6 1.397(3)
C2 C3 1.392(3)
C2 H2 0.9500
C3 C4 1.384(3)
C3 H3 0.9500
C4 C5 1.397(3)
C4 H4 0.9500
C5 C6 1.379(3)
C5 H5 0.9500
C8 C9 1.494(3)
C8 H8A 0.9900
C8 H8B 0.9900
C9 C10 1.368(3)
C10 H10 0.9500
C11 C12 1.507(3)
C11 H11A 0.9900
C11 H11B 0.9900
C12 C13 1.381(3)
C12 C17 1.384(3)
C13 C14 1.390(3)
C13 H13 0.9500
C14 C15 1.373(3)
C14 H14 0.9500
C15 C16 1.385(4)
C15 H15 0.9500
C16 C17 1.377(3)
C16 H16 0.9500
C17 H17 0.9500
C18 C19 1.510(3)
C18 H18A 0.9900
C18 H18B 0.9900
C19 C20 1.383(3)
C19 C24 1.386(3)
C20 C21 1.387(3)
C20 H20 0.9500
C21 C22 1.373(3)
C21 H21 0.9500
C22 C23 1.382(3)
C22 H22 0.9500
C23 C24 1.383(3)
C23 H23 0.9500
C24 H24 0.9500
O2 H2A 0.8700
O2 H2B 0.8701

loop_
_geom_contact_atom_site_label_1
_geom_contact_atom_site_label_2
_geom_contact_distance
_geom_contact_site_symmetry_2
_geom_contact_publ_flag
O2 O1 2.865(2) 4_465 yes
O2 C17 3.192(3) 4_465 yes
O2 N3 2.892(2) . yes
O1 H8B 2.55 . yes
O1 H11B 2.81 . yes
O1 H18A 2.56 . yes
O1 H18A 2.87 3_767 yes
O2 H5 2.64 4_565 yes
O2 H11B 2.77 4_465 yes
O2 H17 2.71 4_465 yes
N4 C13 3.200(3) . yes
N2 H20 2.60 . yes
N4 H13 2.73 . yes
N5 H13 2.52 . yes
C1 C20 3.557(3) . yes
C2 C6 3.542(3) 3_667 yes
C3 C7 3.540(3) 3_667 yes
C5 C9 3.592(3) . yes
C9 C5 3.592(3) . yes
C10 O2 3.402(3) 4_566 yes
C11 C15 3.421(3) 4_566 yes
C14 C20 3.505(3) . yes
C2 H18B 2.98 . yes
C3 H15 2.88 3_666 yes
C8 H11B 2.79 . yes
C8 H5 2.99 . yes
C10 H5 2.98 . yes
C11 H8B 2.90 . yes
C14 H20 2.83 . yes
C18 H2 2.98 . yes
C22 H16 2.98 3_766 yes
C22 H13 2.97 3_666 yes
C23 H16 2.97 3_766 yes
H2 N4 2.78 2_656 yes
H2A N4 2.62 . yes
H2A N3 2.04 . yes
H2B O1 2.00 4_465 yes
H2B H11B 2.48 4_465 yes
H3 H15 2.48 3_666 yes
H4 H18A 2.57 1_455 yes
H5 H10 2.44 . yes
H8A N4 2.67 4_566 yes
H8B H11B 2.27 . yes
H10 O2 2.48 4_566 yes
H10 H17 2.46 1_455 yes
H11A C15 2.92 4_566 yes
H11A H17 2.51 . yes
H16 H23 2.44 3_766 yes
H16 H22 2.46 3_766 yes
H18A H18A 2.19 3_767 yes
H18B H24 2.43 . yes
H24 N3 2.76 2_656 yes

loop_
_geom_hbond_atom_site_label_D
_geom_hbond_atom_site_label_H
_geom_hbond_atom_site_label_A
_geom_hbond_site_symmetry_A
_geom_hbond_distance_DH
_geom_hbond_distance_HA
_geom_hbond_distance_DA
_geom_hbond_angle_DHA
_geom_hbond_publ_flag
O2 H2A N3 . 0.87 2.04 2.892(2) 166 yes
O2 H2B O1 4_465 0.87 2.00 2.865(2) 176 yes
C10 H10 O2 4_566 0.95 2.48 3.402(3) 164 yes
C13 H13 Cg . 0.95 2.83 3.451(3) 124 yes

loop_
_geom_torsion_atom_site_label_1
_geom_torsion_atom_site_label_2
_geom_torsion_atom_site_label_3
_geom_torsion_atom_site_label_4
_geom_torsion
C10 N3 N4 N5 -0.7(2)
N3 N4 N5 C9 0.3(2)
N3 N4 N5 C11 -176.95(17)
C7 N2 C1 C2 175.59(19)
C18 N2 C1 C2 2.4(3)
C7 N2 C1 C6 -1.9(2)
C18 N2 C1 C6 -175.07(17)
N2 C1 C2 C3 -177.86(19)
C6 C1 C2 C3 -0.7(3)
C1 C2 C3 C4 -0.4(3)
C2 C3 C4 C5 1.1(3)
C3 C4 C5 C6 -0.8(3)
C4 C5 C6 C1 -0.2(3)
C4 C5 C6 N1 178.04(18)
C2 C1 C6 C5 1.0(3)
N2 C1 C6 C5 178.79(17)
C2 C1 C6 N1 -177.65(17)
N2 C1 C6 N1 0.13(19)
C7 N1 C6 C5 -176.8(2)
C8 N1 C6 C5 -5.8(3)
C7 N1 C6 C1 1.7(2)
C8 N1 C6 C1 172.72(16)
C1 N2 C7 O1 -176.56(19)
C18 N2 C7 O1 -3.2(3)
C1 N2 C7 N1 2.9(2)
C18 N2 C7 N1 176.23(16)
C6 N1 C7 O1 176.65(18)
C8 N1 C7 O1 5.4(3)
C6 N1 C7 N2 -2.83(19)
C8 N1 C7 N2 -174.11(16)
C7 N1 C8 C9 -111.65(19)
C6 N1 C8 C9 78.5(2)
N4 N5 C9 C10 0.2(2)
C11 N5 C9 C10 177.1(2)
N4 N5 C9 C8 -178.77(17)
C11 N5 C9 C8 -1.9(3)
N1 C8 C9 N5 86.6(2)
N1 C8 C9 C10 -92.1(3)
N4 N3 C10 C9 0.9(3)
N5 C9 C10 N3 -0.7(2)
C8 C9 C10 N3 178.24(19)
N4 N5 C11 C12 73.3(2)
C9 N5 C11 C12 -103.4(2)
N5 C11 C12 C13 7.5(3)
N5 C11 C12 C17 -172.44(19)
C17 C12 C13 C14 -1.9(3)
C11 C12 C13 C14 178.1(2)
C12 C13 C14 C15 -0.6(3)
C13 C14 C15 C16 2.4(4)
C14 C15 C16 C17 -1.7(4)
C15 C16 C17 C12 -0.8(4)
C13 C12 C17 C16 2.6(3)
C11 C12 C17 C16 -177.4(2)
C7 N2 C18 C19 109.6(2)
C1 N2 C18 C19 -78.2(2)
N2 C18 C19 C20 -24.7(3)
N2 C18 C19 C24 158.15(18)
C24 C19 C20 C21 -0.8(3)
C18 C19 C20 C21 -178.0(2)
C19 C20 C21 C22 -0.2(4)
C20 C21 C22 C23 0.7(4)
C21 C22 C23 C24 -0.1(4)
C22 C23 C24 C19 -1.0(3)
C20 C19 C24 C23 1.4(3)
C18 C19 C24 C23 178.7(2)

_cod_database_fobs_code 2243223
